data_1563348
loop_
_publ_author_name
'Hussain, Firasat'
'Sandriesser, Stefan'
'Speldrich, Manfred'
'Patzke, Greta R.'

_publ_section_title
;
 A new series of lanthanoid containing Keggin-type germanotungstates with
 acetate chelators: [{Ln(CH3COO)GeW11O39(H2O)}2]12&#x2212; {Ln=EuIII,
 GdIII, TbIII, DyIII, HoIII, ErIII, TmIII, and YbIII}
;
_journal_issue 1
_journal_name_full 'Journal of Solid State Chemistry'
_journal_page_first 214
_journal_page_last 219
_journal_paper_doi 10.1016/j.jssc.2010.11.005
_journal_volume 184
_journal_year 2011
_chemical_formula_sum 'C4 H6 Gd2 Ge2 K8 Na4 O110 W22'
_chemical_formula_weight 6723.23
_space_group_IT_number 14
_space_group_name_Hall '-P 2ybc'
_space_group_name_H-M_alt 'P 1 21/c 1'
_symmetry_cell_setting monoclinic
_symmetry_space_group_name_H-M 'P 1 21/c 1'
_atom_sites_solution_hydrogens geom
_atom_sites_solution_primary direct
_atom_sites_solution_secondary difmap
_audit_creation_method SHELXL-97
_cell_angle_alpha 90.00
_cell_angle_beta 110.8390(10)
_cell_angle_gamma 90.00
_cell_formula_units_Z 2
_cell_length_a 20.1264(2)
_cell_length_b 12.67580(10)
_cell_length_c 21.1523(2)
_cell_measurement_reflns_used 34053
_cell_measurement_temperature 183(2)
_cell_measurement_theta_max 32.7468
_cell_measurement_theta_min 2.5265
_cell_volume 5043.33(9)
_computing_cell_refinement 'CrysAlis RED (Oxford, 2007)'
_computing_data_collection 'CrysAlis RED (Oxford, 2007)'
_computing_data_reduction 'CrysAlis RED (Oxford, 2007)'
_computing_molecular_graphics 'ORTEP-3 (Farrugia, 1997)'
_computing_publication_material 'SHELXL-97 (Sheldrick, 2008)'
_computing_structure_refinement 'SHELXL-97 (Sheldrick, 1997)'
_computing_structure_solution 'SHELXS-97 (Sheldrick, 1990)'
_diffrn_ambient_temperature 183(2)
_diffrn_detector_area_resol_mean 10.4498
_diffrn_measured_fraction_theta_full 0.999
_diffrn_measured_fraction_theta_max 0.999
_diffrn_measurement_device_type 'Xcalibur, Ruby'
_diffrn_radiation_monochromator graphite
_diffrn_radiation_source 'Enhance (Mo) X-ray Source'
_diffrn_radiation_type MoK\a
_diffrn_radiation_wavelength 0.71073
_diffrn_reflns_av_R_equivalents 0.0839
_diffrn_reflns_av_sigmaI/netI 0.0557
_diffrn_reflns_limit_h_max 27
_diffrn_reflns_limit_h_min -27
_diffrn_reflns_limit_k_max 17
_diffrn_reflns_limit_k_min -17
_diffrn_reflns_limit_l_max 28
_diffrn_reflns_limit_l_min -28
_diffrn_reflns_number 121467
_diffrn_reflns_theta_full 28.70
_diffrn_reflns_theta_max 28.70
_diffrn_reflns_theta_min 2.53
_exptl_absorpt_coefficient_mu 27.325
_exptl_absorpt_correction_T_max 1.00000
_exptl_absorpt_correction_T_min 0.10256
_exptl_absorpt_correction_type multi-scan
_exptl_absorpt_process_details
;
CrysAlisPro, Oxford Diffraction Ltd.,
Version 1.171.33.41 (release 06-05-2009 CrysAlis171 .NET)
(compiled May  6 2009,17:20:42)
Empirical absorption correction using spherical harmonics,
 implemented in SCALE3 ABSPACK scaling algorithm.
;
_exptl_crystal_colour colorless
_exptl_crystal_density_diffrn 4.427
_exptl_crystal_density_method 'not measured'
_exptl_crystal_description diamondshape
_exptl_crystal_F_000 5852
_exptl_crystal_size_max 0.12
_exptl_crystal_size_mid 0.12
_exptl_crystal_size_min 0.02
_refine_diff_density_max 3.331
_refine_diff_density_min -2.296
_refine_diff_density_rms 0.364
_refine_ls_extinction_method none
_refine_ls_goodness_of_fit_ref 0.976
_refine_ls_hydrogen_treatment mixed
_refine_ls_matrix_type full
_refine_ls_number_parameters 396
_refine_ls_number_reflns 13018
_refine_ls_number_restraints 0
_refine_ls_restrained_S_all 0.976
_refine_ls_R_factor_all 0.0558
_refine_ls_R_factor_gt 0.0346
_refine_ls_shift/su_max 0.018
_refine_ls_shift/su_mean 0.000
_refine_ls_structure_factor_coef Fsqd
_refine_ls_weighting_details 'calc w=1/[\s^2^(Fo^2^)+(0.0375P)^2^+0.0000P] where P=(Fo^2^+2Fc^2^)/3'
_refine_ls_weighting_scheme calc
_refine_ls_wR_factor_gt 0.0736
_refine_ls_wR_factor_ref 0.0773
_reflns_number_gt 9795
_reflns_number_total 13018
_reflns_threshold_expression >2sigma(I)
_cod_data_source_file JSSC-2011-184-214.cif
_cod_data_source_block fh113
_cod_original_cell_volume 5043.33(8)
_cod_database_code 1563348

loop_
_symmetry_equiv_pos_as_xyz
'x, y, z'
'-x, y+1/2, -z+1/2'
'-x, -y, -z'
'x, -y-1/2, z-1/2'

loop_
_atom_site_label
_atom_site_type_symbol
_atom_site_fract_x
_atom_site_fract_y
_atom_site_fract_z
_atom_site_U_iso_or_equiv
_atom_site_adp_type
_atom_site_occupancy
_atom_site_symmetry_multiplicity
_atom_site_calc_flag
_atom_site_refinement_flags
_atom_site_disorder_assembly
_atom_site_disorder_group
C1 C -0.0755(5) -0.0096(7) 0.0671(5) 0.014(2) Uiso 1 1 d . . .
C2 C -0.1336(6) -0.0808(9) 0.0718(6) 0.028(3) Uiso 1 1 d . . .
H2A H -0.1287 -0.0890 0.1184 0.042 Uiso 1 1 calc R . .
H2B H -0.1301 -0.1486 0.0530 0.042 Uiso 1 1 calc R . .
H2C H -0.1791 -0.0501 0.0472 0.042 Uiso 1 1 calc R . .
O1 O 0.2909(4) 0.4344(5) 0.4089(3) 0.0165(15) Uiso 1 1 d . . .
O2 O 0.4946(4) 0.1297(5) 0.4331(3) 0.0194(16) Uiso 1 1 d . . .
O3 O 0.4225(4) 0.4231(5) 0.2232(3) 0.0188(15) Uiso 1 1 d . . .
O4 O 0.3492(4) 0.4030(5) 0.3097(3) 0.0150(15) Uiso 1 1 d . . .
O5 O 0.3782(4) 0.2609(5) 0.4098(3) 0.0158(15) Uiso 1 1 d . . .
O6 O 0.4433(4) 0.2536(5) 0.3182(3) 0.0149(14) Uiso 1 1 d . . .
O7 O 0.2082(4) 0.3616(5) 0.2811(3) 0.0131(14) Uiso 1 1 d . . .
O8 O 0.2391(4) 0.2258(5) 0.3802(3) 0.0152(14) Uiso 1 1 d . . .
O9 O 0.3528(4) 0.0557(5) 0.3917(3) 0.0159(15) Uiso 1 1 d . . .
O10 O 0.4178(4) 0.0470(5) 0.3048(3) 0.0125(14) Uiso 1 1 d . . .
O11 O 0.3826(4) 0.2107(5) 0.1879(3) 0.0134(14) Uiso 1 1 d . . .
O12 O 0.2843(4) 0.3491(5) 0.1779(3) 0.0137(14) Uiso 1 1 d . . .
O13 O 0.3129(4) 0.2096(5) 0.2863(3) 0.0112(13) Uiso 1 1 d . . .
O14 O 0.2056(4) 0.4000(5) 0.0455(3) 0.0159(15) Uiso 1 1 d . . .
O15 O 0.1441(3) 0.3911(5) 0.1449(3) 0.0114(14) Uiso 1 1 d . . .
O16 O 0.0666(4) 0.4228(5) 0.2298(3) 0.0195(16) Uiso 1 1 d . . .
O17 O 0.1165(4) 0.2160(5) 0.2797(3) 0.0124(14) Uiso 1 1 d . . .
O18 O 0.1173(4) 0.1574(5) 0.4067(3) 0.0167(15) Uiso 1 1 d . . .
O19 O 0.2315(4) 0.0250(5) 0.4099(3) 0.0128(14) Uiso 1 1 d . . .
O20 O 0.3254(4) -0.1439(5) 0.4383(3) 0.0218(16) Uiso 1 1 d . . .
O21 O 0.3277(4) -0.0994(5) 0.3060(3) 0.0141(14) Uiso 1 1 d . . .
O22 O 0.4455(4) -0.1629(5) 0.2735(3) 0.0145(14) Uiso 1 1 d . . .
O23 O 0.4039(3) 0.0032(5) 0.1782(3) 0.0103(13) Uiso 1 1 d . . .
O24 O 0.3789(4) 0.1315(5) 0.0633(3) 0.0183(15) Uiso 1 1 d . . .
O25 O 0.2585(4) 0.1992(5) 0.0899(3) 0.0139(14) Uiso 1 1 d . . .
O26 O 0.1784(3) 0.2027(5) 0.1770(3) 0.0114(14) Uiso 1 1 d . . .
O27 O 0.2145(3) 0.0514(5) 0.2850(3) 0.0100(13) Uiso 1 1 d . . .
O28 O 0.2842(3) 0.0446(5) 0.1919(3) 0.0096(13) Uiso 1 1 d . . .
O29 O 0.1138(4) 0.2439(5) 0.0449(3) 0.0156(15) Uiso 1 1 d . . .
O30 O 0.0404(4) 0.2498(5) 0.1477(3) 0.0126(14) Uiso 1 1 d . . .
O31 O 0.1039(4) 0.0081(5) 0.3094(3) 0.0130(14) Uiso 1 1 d . . .
O32 O 0.2047(4) -0.1353(5) 0.3235(3) 0.0136(14) Uiso 1 1 d . . .
O33 O 0.3100(4) -0.1468(5) 0.1770(3) 0.0144(14) Uiso 1 1 d . . .
O34 O 0.2783(4) -0.0116(5) 0.0765(3) 0.0132(14) Uiso 1 1 d . . .
O35 O 0.1485(4) 0.0143(5) 0.0868(3) 0.0159(15) Uiso 1 1 d . . .
O36 O 0.0771(4) 0.0170(5) 0.1757(3) 0.0157(15) Uiso 1 1 d . . .
O37 O 0.0680(4) -0.1798(5) 0.2297(3) 0.0151(14) Uiso 1 1 d . . .
O38 O 0.1853(4) -0.1177(5) 0.1907(3) 0.0117(14) Uiso 1 1 d . . .
O39 O 0.1875(4) -0.1855(5) 0.0612(3) 0.0168(15) Uiso 1 1 d . . .
O40 O -0.0426(4) 0.2211(5) -0.0042(3) 0.0199(16) Uiso 1 1 d . . .
O41 O 0.0334(4) 0.0440(5) -0.0379(3) 0.0130(14) Uiso 1 1 d . . .
O42 O -0.0678(4) 0.0802(5) 0.0929(3) 0.0175(15) Uiso 1 1 d . . .
O43 O -0.1748(5) 0.1035(6) 0.1806(4) 0.034(2) Uiso 1 1 d . . .
O44 O -0.0320(5) 0.3107(7) -0.1175(4) 0.044(2) Uiso 1 1 d . . .
O45 O 0.1646(5) 0.6005(7) 0.1306(5) 0.047(2) Uiso 1 1 d . . .
O46 O 0.7433(5) 0.1835(7) 0.2502(4) 0.044(2) Uiso 1 1 d . . .
O47 O 0.4592(6) 0.1000(8) 0.5854(5) 0.053(3) Uiso 1 1 d . . .
O48 O 0.4684(6) -0.2902(8) 0.4454(5) 0.065(3) Uiso 1 1 d . . .
O49 O 0.3677(5) -0.1996(7) 0.6114(4) 0.041(2) Uiso 1 1 d . . .
O50 O 0.4717(5) -0.4045(6) 0.5934(4) 0.033(2) Uiso 1 1 d . . .
O51 O 0.3144(4) -0.3768(5) 0.4797(3) 0.0123(14) Uiso 1 1 d . . .
O52 O 0.0805(5) -0.1256(7) 0.4038(4) 0.044(2) Uiso 1 1 d . . .
O53 O 0.6061(5) 0.1138(7) 0.1786(4) 0.041(2) Uiso 1 1 d . . .
O54 O 0.2309(4) 0.6132(6) 0.0326(4) 0.0258(18) Uiso 1 1 d . . .
O55 O 0.4527(3) 0.0513(4) -0.0117(3) 0.0030(12) Uiso 1 1 d . . .
O56 Na 0.0526(3) 0.0390(4) 0.4798(3) 0.0452(13) Uiso 1 1 d . . .
Na1 Na 0.4066(3) -0.2560(4) 0.5212(2) 0.0381(12) Uani 1 1 d . . .
K1 K -0.02837(11) 0.11888(15) 0.23151(9) 0.0092(4) Uani 1 1 d . . .
K2 K 0.18996(17) -0.2623(2) 0.43172(13) 0.0382(7) Uani 1 1 d . . .
K3 K 0.32748(11) 0.15958(16) 0.51003(10) 0.0124(4) Uani 1 1 d . . .
K4 K 0.52850(12) 0.13164(17) 0.26162(11) 0.0184(5) Uani 1 1 d . . .
Ge1 Ge 0.24542(5) 0.12915(7) 0.23364(5) 0.00830(19) Uani 1 1 d . . .
Gd1 Gd 0.04738(3) 0.11225(4) 0.07439(2) 0.01107(10) Uani 1 1 d . . .
W1 W 0.28930(2) 0.33583(3) 0.353009(18) 0.01144(8) Uani 1 1 d . . .
W2 W 0.41449(2) 0.15088(3) 0.369714(19) 0.01126(8) Uani 1 1 d . . .
W3 W 0.37101(2) 0.32826(3) 0.240420(19) 0.01146(8) Uani 1 1 d . . .
W4 W 0.19297(2) 0.30437(3) 0.098116(18) 0.01120(8) Uani 1 1 d . . .
W5 W 0.11172(2) 0.31975(3) 0.209706(18) 0.01050(8) Uani 1 1 d . . .
W6 W 0.16229(2) 0.12593(3) 0.353861(18) 0.01037(8) Uani 1 1 d . . .
W7 W 0.28562(2) -0.06050(3) 0.370937(18) 0.01163(8) Uani 1 1 d . . .
W8 W 0.37768(2) -0.07236(3) 0.246621(18) 0.01069(8) Uani 1 1 d . . .
W9 W 0.33797(2) 0.10562(3) 0.120780(18) 0.01078(8) Uani 1 1 d . . .
W10 W 0.12615(2) -0.07388(3) 0.239825(18) 0.01041(8) Uani 1 1 d . . .
W11 W 0.21696(2) -0.08008(3) 0.117699(18) 0.01081(8) Uani 1 1 d . . .

loop_
_atom_site_aniso_label
_atom_site_aniso_U_11
_atom_site_aniso_U_22
_atom_site_aniso_U_33
_atom_site_aniso_U_23
_atom_site_aniso_U_13
_atom_site_aniso_U_12
Na1 0.040(3) 0.037(3) 0.034(3) 0.001(2) 0.010(2) -0.005(2)
K1 0.0072(10) 0.0102(9) 0.0107(9) -0.0003(7) 0.0036(8) 0.0007(8)
K2 0.0436(19) 0.0377(16) 0.0338(14) 0.0083(12) 0.0145(14) -0.0040(14)
K3 0.0089(11) 0.0183(11) 0.0109(9) -0.0069(8) 0.0047(8) -0.0036(8)
K4 0.0157(12) 0.0146(11) 0.0284(12) 0.0017(9) 0.0121(10) -0.0002(9)
Ge1 0.0073(5) 0.0091(5) 0.0093(4) -0.0015(4) 0.0040(4) -0.0004(4)
Gd1 0.0096(2) 0.0124(2) 0.0116(2) -0.00162(17) 0.00425(19) -0.00025(18)
W1 0.0101(2) 0.01070(19) 0.01335(17) -0.00397(14) 0.00399(16) -0.00086(15)
W2 0.0083(2) 0.01219(19) 0.01241(17) -0.00283(14) 0.00261(15) -0.00091(15)
W3 0.0089(2) 0.01050(18) 0.01516(18) -0.00120(15) 0.00449(16) -0.00199(15)
W4 0.0118(2) 0.01058(19) 0.01167(17) 0.00092(14) 0.00468(16) -0.00107(15)
W5 0.0091(2) 0.00967(18) 0.01302(17) -0.00250(14) 0.00435(15) 0.00048(15)
W6 0.0095(2) 0.01256(19) 0.01018(17) -0.00110(14) 0.00492(15) -0.00040(15)
W7 0.0117(2) 0.01222(19) 0.01147(17) 0.00123(14) 0.00477(16) 0.00007(15)
W8 0.0089(2) 0.00963(18) 0.01390(18) -0.00097(14) 0.00449(16) 0.00091(15)
W9 0.0112(2) 0.01071(18) 0.01243(17) -0.00062(14) 0.00662(16) 0.00024(15)
W10 0.0091(2) 0.01124(18) 0.01091(17) 0.00002(14) 0.00358(15) -0.00142(15)
W11 0.0090(2) 0.01174(19) 0.01117(17) -0.00308(14) 0.00291(15) 0.00048(15)

loop_
_atom_type_symbol
_atom_type_description
_atom_type_scat_dispersion_real
_atom_type_scat_dispersion_imag
_atom_type_scat_source
C C 0.0033 0.0016 'International Tables Vol C Tables 4.2.6.8 and 6.1.1.4'
O O 0.0106 0.0060 'International Tables Vol C Tables 4.2.6.8 and 6.1.1.4'
Na Na 0.0362 0.0249 'International Tables Vol C Tables 4.2.6.8 and 6.1.1.4'
K K 0.2009 0.2494 'International Tables Vol C Tables 4.2.6.8 and 6.1.1.4'
Ge Ge 0.1547 1.8001 'International Tables Vol C Tables 4.2.6.8 and 6.1.1.4'
Gd Gd -0.1653 3.9035 'International Tables Vol C Tables 4.2.6.8 and 6.1.1.4'
W W -0.8490 6.8722 'International Tables Vol C Tables 4.2.6.8 and 6.1.1.4'
H H 0.0000 0.0000 'International Tables Vol C Tables 4.2.6.8 and 6.1.1.4'

loop_
_geom_angle_atom_site_label_1
_geom_angle_atom_site_label_2
_geom_angle_atom_site_label_3
_geom_angle
_geom_angle_site_symmetry_1
_geom_angle_site_symmetry_3
O42 C1 O41 121.1(9) . 3
O42 C1 C2 119.6(9) . .
O41 C1 C2 119.2(9) 3 .
O42 C1 Gd1 61.0(5) . .
O41 C1 Gd1 60.5(5) 3 .
C2 C1 Gd1 172.3(7) . .
W2 O2 Na1 127.5(4) . 3_656
W3 O3 K4 148.8(4) . 2_655
W3 O4 W1 119.3(3) . .
W2 O5 W1 118.7(3) . .
W2 O5 K3 106.6(3) . .
W1 O5 K3 100.0(3) . .
W2 O6 W3 120.6(3) . .
W2 O6 K4 102.6(3) . .
W3 O6 K4 106.3(2) . .
W1 O7 W5 153.7(4) . .
W6 O8 W1 147.5(4) . .
W6 O8 K3 104.5(3) . .
W1 O8 K3 106.9(3) . .
W2 O9 W7 152.6(4) . .
W2 O9 K3 104.1(3) . .
W7 O9 K3 102.0(3) . .
W2 O10 W8 151.4(4) . .
W2 O10 K4 101.4(3) . .
W8 O10 K4 106.4(2) . .
W9 O11 W3 147.6(4) . .
W9 O11 K4 105.6(3) . .
W3 O11 K4 105.0(3) . .
W3 O12 W4 154.5(4) . .
Ge1 O13 W1 121.1(3) . .
Ge1 O13 W2 125.4(3) . .
W1 O13 W2 94.4(2) . .
Ge1 O13 W3 120.3(3) . .
W1 O13 W3 92.9(2) . .
W2 O13 W3 95.0(2) . .
W4 O14 K3 108.4(3) . 4_565
W4 O14 O56 96.7(3) . 4_565
K3 O14 O56 140.3(3) 4_565 4_565
W5 O15 W4 116.8(3) . .
W5 O16 K1 164.4(4) . 2
W6 O17 W5 155.5(4) . .
W6 O17 K1 99.3(2) . .
W5 O17 K1 103.9(3) . .
W6 O18 O56 134.0(3) . .
W7 O19 W6 120.1(3) . .
W7 O19 K3 108.5(3) . .
W6 O19 K3 101.9(2) . .
W7 O20 Na1 164.7(4) . .
W7 O20 K2 96.8(3) . .
Na1 O20 K2 96.1(3) . .
W8 O21 W7 154.2(4) . .
W8 O22 K4 137.1(3) . 2_645
W9 O23 W8 119.1(3) . .
W9 O23 K4 104.4(2) . .
W8 O23 K4 102.7(2) . .
W9 O24 K3 104.6(3) . 4_565
W9 O25 W4 156.3(4) . .
W9 O25 K3 93.5(2) . 4_565
W4 O25 K3 95.9(2) . 4_565
Ge1 O26 W4 124.0(3) . .
Ge1 O26 W5 122.9(3) . .
W4 O26 W5 95.8(2) . .
Ge1 O27 W6 120.9(3) . .
Ge1 O27 W10 121.5(3) . .
W6 O27 W10 95.0(2) . .
Ge1 O27 W7 124.8(3) . .
W6 O27 W7 92.8(2) . .
W10 O27 W7 94.1(2) . .
Ge1 O28 W9 122.0(3) . .
Ge1 O28 W11 120.6(3) . .
W9 O28 W11 94.8(2) . .
Ge1 O28 W8 124.3(3) . .
W9 O28 W8 93.1(2) . .
W11 O28 W8 94.4(2) . .
W4 O29 Gd1 127.4(3) . .
W5 O30 Gd1 128.5(3) . .
W5 O30 K1 104.5(2) . .
Gd1 O30 K1 97.1(2) . .
W6 O31 W10 120.7(3) . .
W6 O31 K1 100.2(2) . .
W10 O31 K1 103.5(2) . .
W7 O32 W10 122.2(3) . .
W7 O32 K2 100.0(3) . .
W10 O32 K2 128.7(3) . .
W8 O33 W11 122.0(3) . .
W9 O34 W11 120.7(3) . .
W11 O35 Gd1 160.5(4) . .
W10 O36 Gd1 156.8(4) . .
W10 O36 K1 104.6(3) . .
Gd1 O36 K1 98.6(2) . .
W10 O37 K1 152.8(3) . 2_545
W10 O38 W11 143.8(4) . .
W11 O39 K2 136.1(3) . 4
C1 O41 Gd1 135.7(6) 3 .
C1 O41 Gd1 92.9(5) 3 3
Gd1 O41 Gd1 114.7(2) . 3
C1 O42 Gd1 93.3(6) . .
C1 O42 K1 124.3(6) . .
Gd1 O42 K1 101.6(2) . .
C1 O42 K2 123.5(6) . 2
Gd1 O42 K2 126.6(2) . 2
K1 O42 K2 88.58(19) . 2
K1 O43 K2 93.8(3) . 2
O56 O44 K1 107.3(3) 4_565 4_565
Na1 O49 K4 119.5(4) . 3_656
Na1 O51 K2 106.9(3) . .
K2 O52 O56 131.7(4) . .
O56 O56 O18 159.2(4) 3_556 .
O56 O56 O52 104.2(3) 3_556 .
O18 O56 O52 81.6(3) . .
O56 O56 O44 97.8(3) 3_556 4_566
O18 O56 O44 61.4(3) . 4_566
O52 O56 O44 105.7(3) . 4_566
O56 O56 O14 136.9(3) 3_556 4_566
O18 O56 O14 60.8(2) . 4_566
O52 O56 O14 94.3(3) . 4_566
O44 O56 O14 114.2(3) 4_566 4_566
O56 O56 W4 118.8(3) 3_556 4_566
O18 O56 W4 71.66(18) . 4_566
O52 O56 W4 122.4(3) . 4_566
O44 O56 W4 104.4(2) 4_566 4_566
O14 O56 W4 28.18(13) 4_566 4_566
O51 Na1 O48 99.4(3) . .
O51 Na1 O20 82.5(3) . .
O48 Na1 O20 89.9(3) . .
O51 Na1 O49 93.1(3) . .
O48 Na1 O49 167.3(4) . .
O20 Na1 O49 94.3(3) . .
O51 Na1 O2 179.0(3) . 3_656
O48 Na1 O2 80.9(3) . 3_656
O20 Na1 O2 98.4(3) . 3_656
O49 Na1 O2 86.6(3) . 3_656
O51 Na1 O50 84.7(3) . .
O48 Na1 O50 89.3(4) . .
O20 Na1 O50 166.9(3) . .
O49 Na1 O50 89.3(3) . .
O2 Na1 O50 94.4(3) 3_656 .
O51 Na1 K2 40.15(19) . .
O48 Na1 K2 114.1(3) . .
O20 Na1 K2 48.3(2) . .
O49 Na1 K2 77.3(3) . .
O2 Na1 K2 140.5(2) 3_656 .
O50 Na1 K2 120.8(3) . .
O51 Na1 K4 120.6(2) . 3_656
O48 Na1 K4 134.7(3) . 3_656
O20 Na1 K4 114.0(2) . 3_656
O49 Na1 K4 33.2(2) . 3_656
O2 Na1 K4 58.78(18) 3_656 3_656
O50 Na1 K4 75.2(2) . 3_656
K2 Na1 K4 110.31(12) . 3_656
O43 K1 O42 73.3(2) . .
O43 K1 O16 71.7(2) . 2_545
O42 K1 O16 98.4(2) . 2_545
O43 K1 O37 78.9(2) . 2
O42 K1 O37 116.8(2) . 2
O16 K1 O37 124.7(2) 2_545 2
O43 K1 O31 144.3(2) . .
O42 K1 O31 111.51(19) . .
O16 K1 O31 72.6(2) 2_545 .
O37 K1 O31 123.43(19) 2 .
O43 K1 O17 159.7(2) . .
O42 K1 O17 107.96(19) . .
O16 K1 O17 126.9(2) 2_545 .
O37 K1 O17 82.72(19) 2 .
O31 K1 O17 55.07(18) . .
O43 K1 O36 127.7(2) . .
O42 K1 O36 59.87(19) . .
O16 K1 O36 92.22(19) 2_545 .
O37 K1 O36 141.75(19) 2 .
O31 K1 O36 53.16(17) . .
O17 K1 O36 65.09(18) . .
O43 K1 O30 116.6(2) . .
O42 K1 O30 60.70(18) . .
O16 K1 O30 150.14(19) 2_545 .
O37 K1 O30 85.04(18) 2 .
O31 K1 O30 94.42(18) . .
O17 K1 O30 52.64(17) . .
O36 K1 O30 59.44(17) . .
O43 K1 O44 90.5(2) . 4_566
O42 K1 O44 162.7(2) . 4_566
O16 K1 O44 81.7(2) 2_545 4_566
O37 K1 O44 52.3(2) 2 4_566
O31 K1 O44 85.1(2) . 4_566
O17 K1 O44 85.1(2) . 4_566
O36 K1 O44 137.4(2) . 4_566
O30 K1 O44 124.8(2) . 4_566
O43 K1 W6 161.58(18) . .
O42 K1 W6 124.13(16) . .
O16 K1 W6 97.91(16) 2_545 .
O37 K1 W6 95.77(14) 2 .
O31 K1 W6 30.01(12) . .
O17 K1 W6 29.55(12) . .
O36 K1 W6 66.43(13) . .
O30 K1 W6 80.09(13) . .
O44 K1 W6 72.68(17) 4_566 .
O43 K1 W10 134.04(18) . .
O42 K1 W10 82.07(15) . .
O16 K1 W10 74.33(15) 2_545 .
O37 K1 W10 146.93(15) 2 .
O31 K1 W10 29.49(12) . .
O17 K1 W10 65.07(12) . .
O36 K1 W10 26.23(12) . .
O30 K1 W10 81.38(13) . .
O44 K1 W10 114.30(17) 4_566 .
W6 K1 W10 52.27(3) . .
O43 K1 W5 135.05(18) . .
O42 K1 W5 86.48(15) . .
O16 K1 W5 152.42(16) 2_545 .
O37 K1 W5 75.13(14) 2 .
O31 K1 W5 80.31(13) . .
O17 K1 W5 28.77(12) . .
O36 K1 W5 66.69(13) . .
O30 K1 W5 26.15(12) . .
O44 K1 W5 101.47(16) 4_566 .
W6 K1 W5 58.17(3) . .
W10 K1 W5 79.54(4) . .
O52 K2 O54 74.0(3) . 4_566
O52 K2 O51 169.3(3) . .
O54 K2 O51 95.4(2) 4_566 .
O52 K2 O39 93.9(2) . 4_556
O54 K2 O39 60.9(2) 4_566 4_556
O51 K2 O39 81.2(2) . 4_556
O52 K2 O43 111.4(3) . 2_545
O54 K2 O43 166.3(3) 4_566 2_545
O51 K2 O43 78.8(2) . 2_545
O39 K2 O43 129.3(2) 4_556 2_545
O52 K2 O32 77.0(2) . .
O54 K2 O32 98.3(2) 4_566 .
O51 K2 O32 104.4(2) . .
O39 K2 O32 159.1(2) 4_556 .
O43 K2 O32 71.5(2) 2_545 .
O52 K2 O42 80.7(2) . 2_545
O54 K2 O42 125.5(2) 4_566 2_545
O51 K2 O42 106.8(2) . 2_545
O39 K2 O42 73.95(19) 4_556 2_545
O43 K2 O42 68.2(2) 2_545 2_545
O32 K2 O42 121.9(2) . 2_545
O52 K2 O20 109.7(3) . .
O54 K2 O20 67.2(2) 4_566 .
O51 K2 O20 64.2(2) . .
O39 K2 O20 113.0(2) 4_556 .
O43 K2 O20 99.2(2) 2_545 .
O32 K2 O20 54.96(19) . .
O42 K2 O20 166.3(2) 2_545 .
O52 K2 W7 88.0(2) . .
O54 K2 W7 75.19(16) 4_566 .
O51 K2 W7 88.57(15) . .
O39 K2 W7 133.44(17) 4_556 .
O43 K2 W7 92.14(18) 2_545 .
O32 K2 W7 29.40(13) . .
O42 K2 W7 151.32(15) 2_545 .
O20 K2 W7 27.61(13) . .
O52 K2 Na1 137.9(2) . .
O54 K2 Na1 69.60(19) 4_566 .
O51 K2 Na1 32.92(15) . .
O39 K2 Na1 86.53(17) 4_556 .
O43 K2 Na1 100.2(2) 2_545 .
O32 K2 Na1 87.88(16) . .
O42 K2 Na1 138.62(17) 2_545 .
O20 K2 Na1 35.57(15) . .
W7 K2 Na1 63.00(8) . .
O52 K2 K1 73.1(2) . 2_545
O54 K2 K1 146.72(19) 4_566 2_545
O51 K2 K1 117.51(16) . 2_545
O39 K2 K1 116.56(16) 4_556 2_545
O43 K2 K1 42.30(18) 2_545 2_545
O32 K2 K1 79.17(14) . 2_545
O42 K2 K1 43.01(13) 2_545 2_545
O20 K2 K1 130.07(15) . 2_545
W7 K2 K1 108.47(7) . 2_545
Na1 K2 K1 142.51(11) . 2_545
O47 K3 O8 144.6(3) . .
O47 K3 O19 122.5(3) . .
O8 K3 O19 55.33(19) . .
O47 K3 O14 121.4(3) . 4_566
O8 K3 O14 91.8(2) . 4_566
O19 K3 O14 68.14(18) . 4_566
O47 K3 O24 83.4(3) . 4_566
O8 K3 O24 96.89(19) . 4_566
O19 K3 O24 151.4(2) . 4_566
O14 K3 O24 110.6(2) 4_566 4_566
O47 K3 O5 91.6(3) . .
O8 K3 O5 55.27(19) . .
O19 K3 O5 92.44(18) . .
O14 K3 O5 146.8(2) 4_566 .
O24 K3 O5 73.54(19) 4_566 .
O47 K3 O9 87.0(2) . .
O8 K3 O9 63.72(19) . .
O19 K3 O9 52.96(18) . .
O14 K3 O9 120.38(19) 4_566 .
O24 K3 O9 124.92(19) 4_566 .
O5 K3 O9 52.63(18) . .
O47 K3 O25 112.3(2) . 4_566
O8 K3 O25 96.25(18) . 4_566
O19 K3 O25 115.51(19) . 4_566
O14 K3 O25 55.15(18) 4_566 4_566
O24 K3 O25 55.49(18) 4_566 4_566
O5 K3 O25 118.35(18) . 4_566
O9 K3 O25 159.91(19) . 4_566
O47 K3 W9 91.6(2) . 4_566
O8 K3 W9 104.38(14) . 4_566
O19 K3 W9 143.90(15) . 4_566
O14 K3 W9 84.85(13) 4_566 4_566
O24 K3 W9 26.48(13) 4_566 4_566
O5 K3 W9 98.41(14) . 4_566
O9 K3 W9 150.89(14) . 4_566
O25 K3 W9 30.58(12) 4_566 4_566
O47 K3 W6 150.0(2) . .
O8 K3 W6 29.42(14) . .
O19 K3 W6 30.29(13) . .
O14 K3 W6 68.68(13) 4_566 .
O24 K3 W6 121.30(15) 4_566 .
O5 K3 W6 80.98(14) . .
O9 K3 W6 65.38(14) . .
O25 K3 W6 96.64(13) 4_566 .
W9 K3 W6 118.14(6) 4_566 .
O47 K3 W4 117.9(2) . 4_566
O8 K3 W4 97.38(14) . 4_566
O19 K3 W4 91.34(14) . 4_566
O14 K3 W4 25.37(13) 4_566 4_566
O24 K3 W4 85.35(14) 4_566 4_566
O5 K3 W4 141.59(15) . 4_566
O9 K3 W4 144.30(15) . 4_566
O25 K3 W4 30.10(12) 4_566 4_566
W9 K3 W4 59.48(3) 4_566 4_566
W6 K3 W4 83.36(4) . 4_566
O47 K3 W1 122.0(2) . .
O8 K3 W1 28.63(14) . .
O19 K3 W1 80.36(13) . .
O14 K3 W1 116.48(14) 4_566 .
O24 K3 W1 74.97(13) 4_566 .
O5 K3 W1 30.87(13) . .
O9 K3 W1 65.12(13) . .
O25 K3 W1 98.28(13) 4_566 .
W9 K3 W1 91.60(5) 4_566 .
W6 K3 W1 57.89(3) . .
W4 K3 W1 113.14(5) 4_566 .
O53 K4 O3 74.8(2) . 2_645
O53 K4 O22 72.8(2) . 2_655
O3 K4 O22 144.6(2) 2_645 2_655
O53 K4 O6 150.8(2) . .
O3 K4 O6 134.4(2) 2_645 .
O22 K4 O6 78.80(19) 2_655 .
O53 K4 O49 103.4(3) . 3_656
O3 K4 O49 93.8(2) 2_645 3_656
O22 K4 O49 80.1(2) 2_655 3_656
O6 K4 O49 78.1(2) . 3_656
O53 K4 O10 148.0(2) . .
O3 K4 O10 83.8(2) 2_645 .
O22 K4 O10 131.6(2) 2_655 .
O6 K4 O10 55.05(18) . .
O49 K4 O10 101.6(2) 3_656 .
O53 K4 O11 111.9(2) . .
O3 K4 O11 128.4(2) 2_645 .
O22 K4 O11 77.89(19) 2_655 .
O6 K4 O11 53.85(18) . .
O49 K4 O11 129.9(2) 3_656 .
O10 K4 O11 64.06(18) . .
O53 K4 O23 97.3(2) . .
O3 K4 O23 74.9(2) 2_645 .
O22 K4 O23 123.09(19) 2_655 .
O6 K4 O23 92.25(19) . .
O49 K4 O23 153.0(2) 3_656 .
O10 K4 O23 53.54(17) . .
O11 K4 O23 53.63(18) . .
O53 K4 W2 177.4(2) . .
O3 K4 W2 104.84(15) 2_645 .
O22 K4 W2 108.10(14) 2_655 .
O6 K4 W2 29.65(13) . .
O49 K4 W2 79.17(18) 3_656 .
O10 K4 W2 29.87(12) . .
O11 K4 W2 66.16(12) . .
O23 K4 W2 80.18(12) . .
O53 K4 W8 119.69(19) . .
O3 K4 W8 67.45(15) 2_645 .
O22 K4 W8 143.46(16) 2_655 .
O6 K4 W8 80.12(14) . .
O49 K4 W8 123.82(18) 3_656 .
O10 K4 W8 28.34(12) . .
O11 K4 W8 65.57(13) . .
O23 K4 W8 29.20(11) . .
W2 K4 W8 58.09(3) . .
O53 K4 W3 126.8(2) . .
O3 K4 W3 148.04(16) 2_645 .
O22 K4 W3 66.44(14) 2_655 .
O6 K4 W3 29.31(13) . .
O49 K4 W3 101.80(18) 3_656 .
O10 K4 W3 65.89(13) . .
O11 K4 W3 28.18(12) . .
O23 K4 W3 78.72(13) . .
W2 K4 W3 52.38(3) . .
W8 K4 W3 80.73(4) . .
O53 K4 W9 97.5(2) . .
O3 K4 W9 102.45(16) 2_645 .
O22 K4 W9 95.75(15) 2_655 .
O6 K4 W9 78.19(14) . .
O49 K4 W9 156.24(19) 3_656 .
O10 K4 W9 63.73(13) . .
O11 K4 W9 27.97(12) . .
O23 K4 W9 28.49(12) . .
W2 K4 W9 79.98(4) . .
W8 K4 W9 50.65(3) . .
W3 K4 W9 55.88(3) . .
O26 Ge1 O27 112.0(3) . .
O26 Ge1 O28 111.2(3) . .
O27 Ge1 O28 107.0(3) . .
O26 Ge1 O13 111.5(3) . .
O27 Ge1 O13 107.6(3) . .
O28 Ge1 O13 107.3(3) . .
O35 Gd1 O36 72.1(2) . .
O35 Gd1 O29 81.4(2) . .
O36 Gd1 O29 128.5(2) . .
O35 Gd1 O30 125.0(2) . .
O36 Gd1 O30 80.5(2) . .
O29 Gd1 O30 79.8(2) . .
O35 Gd1 O40 143.0(2) . .
O36 Gd1 O40 144.1(2) . .
O29 Gd1 O40 76.7(2) . .
O30 Gd1 O40 79.9(2) . .
O35 Gd1 O41 73.4(2) . .
O36 Gd1 O41 127.5(2) . .
O29 Gd1 O41 82.8(2) . .
O30 Gd1 O41 151.8(2) . .
O40 Gd1 O41 74.6(2) . .
O35 Gd1 O41 93.4(2) . 3
O36 Gd1 O41 78.5(2) . 3
O29 Gd1 O41 147.7(2) . 3
O30 Gd1 O41 126.9(2) . 3
O40 Gd1 O41 89.7(2) . 3
O41 Gd1 O41 65.3(2) . 3
O35 Gd1 O42 135.7(2) . .
O36 Gd1 O42 74.0(2) . .
O29 Gd1 O42 142.7(2) . .
O30 Gd1 O42 75.2(2) . .
O40 Gd1 O42 72.1(2) . .
O41 Gd1 O42 107.4(2) . .
O41 Gd1 O42 52.3(2) 3 .
O35 Gd1 C1 115.0(3) . .
O36 Gd1 C1 73.0(2) . .
O29 Gd1 C1 157.7(2) . .
O30 Gd1 C1 100.4(2) . .
O40 Gd1 C1 81.4(3) . .
O41 Gd1 C1 87.6(2) . .
O41 Gd1 C1 26.6(2) 3 .
O42 Gd1 C1 25.7(2) . .
O35 Gd1 K1 118.81(15) . .
O36 Gd1 K1 47.20(16) . .
O29 Gd1 K1 127.32(15) . .
O30 Gd1 K1 48.10(15) . .
O40 Gd1 K1 98.15(16) . .
O41 Gd1 K1 147.31(16) . .
O41 Gd1 K1 83.06(14) 3 .
O42 Gd1 K1 41.63(15) . .
C1 Gd1 K1 59.74(18) . .
O1 W1 O7 103.7(3) . .
O1 W1 O8 101.8(3) . .
O7 W1 O8 88.3(3) . .
O1 W1 O4 98.2(3) . .
O7 W1 O4 92.8(3) . .
O8 W1 O4 159.1(3) . .
O1 W1 O5 97.9(3) . .
O7 W1 O5 158.3(3) . .
O8 W1 O5 85.9(3) . .
O4 W1 O5 85.4(3) . .
O1 W1 O13 167.8(3) . .
O7 W1 O13 86.1(2) . .
O8 W1 O13 85.6(2) . .
O4 W1 O13 73.6(2) . .
O5 W1 O13 72.7(2) . .
O1 W1 K3 83.0(2) . .
O7 W1 K3 132.1(2) . .
O8 W1 K3 44.5(2) . .
O4 W1 K3 133.8(2) . .
O5 W1 K3 49.11(19) . .
O13 W1 K3 95.97(15) . .
O2 W2 O9 102.9(3) . .
O2 W2 O5 99.8(3) . .
O9 W2 O5 88.2(3) . .
O2 W2 O6 99.2(3) . .
O9 W2 O6 157.8(3) . .
O5 W2 O6 89.9(3) . .
O2 W2 O10 100.9(3) . .
O9 W2 O10 86.1(3) . .
O5 W2 O10 159.3(3) . .
O6 W2 O10 88.0(3) . .
O2 W2 O13 170.0(3) . .
O9 W2 O13 85.0(3) . .
O5 W2 O13 74.2(2) . .
O6 W2 O13 73.2(3) . .
O10 W2 O13 85.5(2) . .
O2 W2 K4 81.8(2) . .
O9 W2 K4 134.11(19) . .
O5 W2 K4 136.7(2) . .
O6 W2 K4 47.7(2) . .
O10 W2 K4 48.73(19) . .
O13 W2 K4 97.06(15) . .
O2 W2 K3 87.8(2) . .
O9 W2 K3 48.06(19) . .
O5 W2 K3 45.78(19) . .
O6 W2 K3 135.57(19) . .
O10 W2 K3 133.95(19) . .
O13 W2 K3 93.21(15) . .
K4 W2 K3 169.65(5) . .
O3 W3 O12 104.1(3) . .
O3 W3 O11 102.4(3) . .
O12 W3 O11 88.5(3) . .
O3 W3 O4 97.8(3) . .
O12 W3 O4 93.7(3) . .
O11 W3 O4 158.5(3) . .
O3 W3 O6 100.9(3) . .
O12 W3 O6 155.0(3) . .
O11 W3 O6 84.6(3) . .
O4 W3 O6 84.5(3) . .
O3 W3 O13 168.4(3) . .
O12 W3 O13 84.3(3) . .
O11 W3 O13 85.5(2) . .
O4 W3 O13 73.4(2) . .
O6 W3 O13 71.2(2) . .
O3 W3 K4 86.8(2) . .
O12 W3 K4 135.3(2) . .
O11 W3 K4 46.8(2) . .
O4 W3 K4 128.2(2) . .
O6 W3 K4 44.44(18) . .
O13 W3 K4 92.72(16) . .
O14 W4 O29 101.6(3) . .
O14 W4 O25 99.5(3) . .
O29 W4 O25 97.7(3) . .
O14 W4 O15 98.5(3) . .
O29 W4 O15 93.7(3) . .
O25 W4 O15 156.3(3) . .
O14 W4 O12 92.3(3) . .
O29 W4 O12 166.1(3) . .
O25 W4 O12 80.0(3) . .
O15 W4 O12 84.0(3) . .
O14 W4 O26 170.9(3) . .
O29 W4 O26 84.0(3) . .
O25 W4 O26 86.8(2) . .
O15 W4 O26 73.8(2) . .
O12 W4 O26 82.2(2) . .
O14 W4 O56 55.1(2) . 4_565
O29 W4 O56 59.5(2) . 4_565
O25 W4 O56 135.0(2) . 4_565
O15 W4 O56 68.6(2) . 4_565
O12 W4 O56 130.99(19) . 4_565
O26 W4 O56 124.08(19) . 4_565
O14 W4 K3 46.2(2) . 4_565
O29 W4 K3 112.1(2) . 4_565
O25 W4 K3 53.99(19) . 4_565
O15 W4 K3 138.46(18) . 4_565
O12 W4 K3 77.76(17) . 4_565
O26 W4 K3 138.23(17) . 4_565
O56 W4 K3 96.37(9) 4_565 4_565
O16 W5 O30 101.5(3) . .
O16 W5 O15 99.2(3) . .
O30 W5 O15 95.6(3) . .
O16 W5 O17 102.2(3) . .
O30 W5 O17 91.8(3) . .
O15 W5 O17 155.6(3) . .
O16 W5 O7 93.8(3) . .
O30 W5 O7 164.2(3) . .
O15 W5 O7 86.1(3) . .
O17 W5 O7 80.8(3) . .
O16 W5 O26 171.7(3) . .
O30 W5 O26 82.0(3) . .
O15 W5 O26 72.8(2) . .
O17 W5 O26 85.2(2) . .
O7 W5 O26 83.5(2) . .
O16 W5 K1 90.0(2) . .
O30 W5 K1 49.31(19) . .
O15 W5 K1 144.86(19) . .
O17 W5 K1 47.4(2) . .
O7 W5 K1 127.38(17) . .
O26 W5 K1 97.96(16) . .
O18 W6 O17 100.7(3) . .
O18 W6 O8 102.4(3) . .
O17 W6 O8 87.0(3) . .
O18 W6 O31 97.2(3) . .
O17 W6 O31 91.8(3) . .
O8 W6 O31 160.2(3) . .
O18 W6 O19 100.6(3) . .
O17 W6 O19 158.5(3) . .
O8 W6 O19 85.9(3) . .
O31 W6 O19 88.2(3) . .
O18 W6 O27 168.8(3) . .
O17 W6 O27 85.4(2) . .
O8 W6 O27 87.3(2) . .
O31 W6 O27 73.0(2) . .
O19 W6 O27 74.0(2) . .
O18 W6 K3 84.8(2) . .
O17 W6 K3 132.3(2) . .
O8 W6 K3 46.07(19) . .
O31 W6 K3 135.01(19) . .
O19 W6 K3 47.81(19) . .
O27 W6 K3 98.22(16) . .
O18 W6 K1 79.0(2) . .
O17 W6 K1 51.1(2) . .
O8 W6 K1 136.8(2) . .
O31 W6 K1 49.81(19) . .
O19 W6 K1 136.88(19) . .
O27 W6 K1 97.96(16) . .
K3 W6 K1 163.73(4) . .
O20 W7 O32 101.3(3) . .
O20 W7 O21 103.9(3) . .
O32 W7 O21 90.4(3) . .
O20 W7 O19 99.1(3) . .
O32 W7 O19 89.9(3) . .
O21 W7 O19 156.4(3) . .
O20 W7 O9 101.3(3) . .
O32 W7 O9 157.4(3) . .
O21 W7 O9 84.7(3) . .
O19 W7 O9 86.0(3) . .
O20 W7 O27 170.2(3) . .
O32 W7 O27 73.2(2) . .
O21 W7 O27 84.5(2) . .
O19 W7 O27 73.0(2) . .
O9 W7 O27 84.3(2) . .
O20 W7 K2 55.6(3) . .
O32 W7 K2 50.56(19) . .
O21 W7 K2 119.3(2) . .
O19 W7 K2 78.23(19) . .
O9 W7 K2 148.59(19) . .
O27 W7 K2 115.96(16) . .
O20 W7 K3 84.4(2) . .
O32 W7 K3 133.4(2) . .
O21 W7 K3 133.5(2) . .
O19 W7 K3 43.9(2) . .
O9 W7 K3 49.01(19) . .
O27 W7 K3 93.44(15) . .
K2 W7 K3 103.35(5) . .
O22 W8 O33 101.2(3) . .
O22 W8 O21 101.9(3) . .
O33 W8 O21 91.2(3) . .
O22 W8 O10 102.0(3) . .
O33 W8 O10 156.7(3) . .
O21 W8 O10 85.4(3) . .
O22 W8 O23 100.4(3) . .
O33 W8 O23 88.7(3) . .
O21 W8 O23 157.3(3) . .
O10 W8 O23 85.8(2) . .
O22 W8 O28 170.7(2) . .
O33 W8 O28 72.5(2) . .
O21 W8 O28 85.4(2) . .
O10 W8 O28 84.3(2) . .
O23 W8 O28 72.9(2) . .
O22 W8 K4 85.0(2) . .
O33 W8 K4 136.5(2) . .
O21 W8 K4 130.1(2) . .
O10 W8 K4 45.27(19) . .
O23 W8 K4 48.07(18) . .
O28 W8 K4 94.89(15) . .
O24 W9 O25 101.1(3) . .
O24 W9 O11 100.0(3) . .
O25 W9 O11 86.4(3) . .
O24 W9 O34 100.1(3) . .
O25 W9 O34 90.6(3) . .
O11 W9 O34 159.8(3) . .
O24 W9 O23 100.2(3) . .
O25 W9 O23 158.6(3) . .
O11 W9 O23 88.1(3) . .
O34 W9 O23 87.6(3) . .
O24 W9 O28 171.1(3) . .
O25 W9 O28 84.3(2) . .
O11 W9 O28 87.4(2) . .
O34 W9 O28 72.5(2) . .
O23 W9 O28 74.9(2) . .
O24 W9 K3 49.0(2) . 4_565
O25 W9 K3 55.87(19) . 4_565
O11 W9 K3 79.55(18) . 4_565
O34 W9 K3 114.92(18) . 4_565
O23 W9 K3 142.75(19) . 4_565
O28 W9 K3 138.42(16) . 4_565
O24 W9 K4 86.4(2) . .
O25 W9 K4 132.63(19) . .
O11 W9 K4 46.4(2) . .
O34 W9 K4 134.47(19) . .
O23 W9 K4 47.14(19) . .
O28 W9 K4 95.29(16) . .
K3 W9 K4 103.25(5) 4_565 .
O37 W10 O36 103.8(3) . .
O37 W10 O38 103.2(3) . .
O36 W10 O38 93.3(3) . .
O37 W10 O31 100.1(3) . .
O36 W10 O31 90.9(3) . .
O38 W10 O31 154.5(3) . .
O37 W10 O32 95.2(3) . .
O36 W10 O32 160.7(3) . .
O38 W10 O32 85.5(3) . .
O31 W10 O32 82.4(3) . .
O37 W10 O27 163.7(2) . .
O36 W10 O27 90.4(3) . .
O38 W10 O27 83.6(2) . .
O31 W10 O27 71.2(2) . .
O32 W10 O27 70.4(2) . .
O37 W10 K1 89.3(2) . .
O36 W10 K1 49.2(2) . .
O38 W10 K1 142.49(19) . .
O31 W10 K1 47.03(19) . .
O32 W10 K1 129.03(18) . .
O27 W10 K1 94.09(16) . .
O39 W11 O35 103.6(3) . .
O39 W11 O38 103.3(3) . .
O35 W11 O38 91.6(3) . .
O39 W11 O34 98.6(3) . .
O35 W11 O34 93.8(3) . .
O38 W11 O34 155.5(3) . .
O39 W11 O33 96.8(3) . .
O35 W11 O33 159.7(3) . .
O38 W11 O33 84.1(3) . .
O34 W11 O33 82.5(3) . .
O39 W11 O28 165.0(3) . .
O35 W11 O28 88.8(3) . .
O38 W11 O28 84.5(2) . .
O34 W11 O28 71.7(2) . .
O33 W11 O28 71.0(2) . .

loop_
_geom_bond_atom_site_label_1
_geom_bond_atom_site_label_2
_geom_bond_distance
_geom_bond_site_symmetry_2
C1 O42 1.249(11) .
C1 O41 1.289(11) 3
C1 C2 1.509(14) .
C1 Gd1 2.873(10) .
O1 W1 1.714(6) .
O2 W2 1.713(7) .
O2 Na1 2.466(9) 3_656
O3 W3 1.710(7) .
O3 K4 2.799(7) 2_655
O4 W3 1.922(6) .
O4 W1 1.951(6) .
O5 W2 1.908(6) .
O5 W1 2.004(7) .
O5 K3 2.953(7) .
O6 W2 1.916(6) .
O6 W3 2.004(7) .
O6 K4 2.866(7) .
O7 W1 1.822(6) .
O7 W5 2.061(7) .
O8 W6 1.921(7) .
O8 W1 1.926(6) .
O8 K3 2.816(7) .
O9 W2 1.903(7) .
O9 W7 1.942(7) .
O9 K3 3.027(6) .
O10 W2 1.920(6) .
O10 W8 1.936(6) .
O10 K4 2.898(7) .
O11 W9 1.921(6) .
O11 W3 1.921(6) .
O11 K4 2.967(7) .
O12 W3 1.795(7) .
O12 W4 2.083(7) .
O13 Ge1 1.746(6) .
O13 W1 2.291(6) .
O13 W2 2.298(6) .
O13 W3 2.321(6) .
O14 W4 1.725(6) .
O14 K3 2.908(7) 4_565
O14 O56 2.995(9) 4_565
O15 W5 1.938(6) .
O15 W4 1.962(6) .
O16 W5 1.728(7) .
O16 K1 2.808(7) 2
O17 W6 1.894(6) .
O17 W5 1.956(6) .
O17 K1 2.990(7) .
O18 W6 1.716(6) .
O18 O56 2.787(8) .
O19 W7 1.918(6) .
O19 W6 1.951(6) .
O19 K3 2.867(7) .
O20 W7 1.725(7) .
O20 Na1 2.393(9) .
O20 K2 3.072(8) .
O21 W8 1.899(6) .
O21 W7 1.917(6) .
O22 W8 1.718(7) .
O22 K4 2.809(7) 2_645
O23 W9 1.943(6) .
O23 W8 1.957(6) .
O23 K4 2.985(7) .
O24 W9 1.726(7) .
O24 K3 2.920(7) 4_565
O25 W9 1.910(7) .
O25 W4 1.926(6) .
O25 K3 3.107(7) 4_565
O26 Ge1 1.726(6) .
O26 W4 2.208(6) .
O26 W5 2.267(6) .
O27 Ge1 1.737(6) .
O27 W6 2.282(6) .
O27 W10 2.321(6) .
O27 W7 2.349(6) .
O28 Ge1 1.739(6) .
O28 W9 2.280(6) .
O28 W11 2.298(6) .
O28 W8 2.351(6) .
O29 W4 1.766(7) .
O29 Gd1 2.356(7) .
O30 W5 1.796(6) .
O30 Gd1 2.371(6) .
O30 K1 3.091(6) .
O31 W6 1.926(6) .
O31 W10 1.979(6) .
O31 K1 2.942(7) .
O32 W7 1.843(7) .
O32 W10 2.060(6) .
O32 K2 2.899(7) .
O33 W8 1.867(6) .
O33 W11 2.031(7) .
O34 W9 1.931(6) .
O34 W11 1.949(6) .
O35 W11 1.765(7) .
O35 Gd1 2.318(7) .
O36 W10 1.785(6) .
O36 Gd1 2.345(6) .
O36 K1 3.058(7) .
O37 W10 1.743(7) .
O37 K1 2.879(7) 2_545
O38 W10 1.920(6) .
O38 W11 1.929(6) .
O39 W11 1.749(6) .
O39 K2 2.835(7) 4
O40 Gd1 2.409(7) .
O41 C1 1.289(11) 3
O41 Gd1 2.448(6) .
O41 Gd1 2.503(6) 3
O42 Gd1 2.517(7) .
O42 K1 2.795(7) .
O42 K2 3.064(7) 2
O43 K1 2.762(9) .
O43 K2 2.848(8) 2
O44 O56 2.876(11) 4_565
O44 K1 3.341(9) 4_565
O47 K3 2.670(11) .
O48 Na1 2.393(11) .
O49 Na1 2.415(10) .
O49 K4 2.885(9) 3_656
O50 Na1 2.483(10) .
O51 Na1 2.324(8) .
O51 K2 2.757(7) .
O52 K2 2.698(10) .
O52 O56 2.810(10) .
O53 K4 2.744(9) .
O54 K2 2.748(8) 4_565
O56 O56 2.736(11) 3_556
O56 O44 2.876(11) 4_566
O56 O14 2.995(9) 4_566
O56 W4 3.627(6) 4_566
Na1 O2 2.466(9) 3_656
Na1 K2 4.090(6) .
Na1 K4 4.585(5) 3_656
K1 O16 2.808(7) 2_545
K1 O37 2.879(7) 2
K1 O44 3.341(9) 4_566
K1 W6 3.790(2) .
K1 W10 3.909(2) .
K1 W5 3.946(2) .
K2 O54 2.748(8) 4_566
K2 O39 2.835(7) 4_556
K2 O43 2.848(8) 2_545
K2 O42 3.064(8) 2_545
K2 W7 3.697(3) .
K2 K1 4.096(4) 2_545
K3 O14 2.908(7) 4_566
K3 O24 2.920(7) 4_566
K3 O25 3.107(7) 4_566
K3 W9 3.747(2) 4_566
K3 W6 3.786(2) .
K3 W4 3.821(2) 4_566
K3 W1 3.847(2) .
K4 O3 2.799(7) 2_645
K4 O22 2.809(7) 2_655
K4 O49 2.885(9) 3_656
K4 W2 3.780(2) .
K4 W8 3.914(2) .
K4 W3 3.930(2) .
K4 W9 3.945(2) .
Gd1 O41 2.503(6) 3
W4 O56 3.627(6) 4_565
W4 K3 3.821(2) 4_565
W9 K3 3.747(2) 4_565
